data_4327012
loop_
_publ_author_name
'Almudena Torres-Pardo'
'Ricardo Jim\'enez'
'Jos\'e M. Gonz\'alez-Calbet'
'Ester Garc\'ia-Gonz\'alez'

_publ_section_title
;
 Structural Effects Behind the Low Temperature Nonconventional Relaxor
 Behavior of the Sr2NaNb5O15 Bronze
;
_journal_name_full 'Inorganic Chemistry'
_journal_page_first 12091
_journal_page_last 12098
_journal_paper_doi 10.1021/ic2016098
_journal_volume 50
_journal_year 2011
_chemical_formula_structural Sr2NaNb5O15
_chemical_formula_sum 'Na30.72 Nb160 O480 Sr65.15'
_chemical_formula_weight 28960.03
_chemical_name_common Sr2NaNb5O15
_chemical_name_systematic Sr2NaNb5O15
_space_group_IT_number 46
_symmetry_cell_setting orthorhombic
_symmetry_space_group_name_Hall 'I -2a -2a'
_symmetry_space_group_name_H-M 'I m 2 a'
_audit_update_record
;
2011-07-28 # Formatted by publCIF
;
_cell_angle_alpha 90.00000
_cell_angle_beta 90.00000
_cell_angle_gamma 90.00000
_cell_formula_units_Z 1
_cell_length_a 34.988(3)
_cell_length_b 34.908(3)
_cell_length_c 7.7912(1)
_cell_measurement_temperature 100
_cell_volume 9515.9(12)
_computing_structure_refinement FULLPROF
_diffrn_ambient_temperature 100
_diffrn_measurement_device_type goniometer
_diffrn_radiation_probe neutron
_diffrn_radiation_type neutron
_diffrn_radiation_wavelength 1.5405
_exptl_crystal_colour white
_pd_meas_2theta_range_inc 0.050017
_pd_meas_2theta_range_max 145.95000
_pd_meas_2theta_range_min 0.10000
_pd_meas_number_of_points 2918
_pd_proc_2theta_range_inc 0.050017
_pd_proc_2theta_range_max 146.1098
_pd_proc_2theta_range_min 0.2598
_pd_proc_ls_prof_R_factor 3.9392
_pd_proc_ls_prof_wR_expected 1.5054
_pd_proc_ls_prof_wR_factor 5.1375
_pd_proc_wavelength 1.597030
_refine_ls_goodness_of_fit_all 11.6464
_refine_ls_number_parameters 283
_refine_ls_number_reflns 4660
_refine_ls_number_restraints 318
_refine_ls_R_I_factor 5.1798
_cod_data_source_file ic2016098_si_001_1.cif
_cod_data_source_block Sr2NaNb5O15_100K
_cod_database_code 4327012
_pd_proc_ls_prof_cr_factor 9.0306
_pd_proc_ls_prof_cwr_factor 10.4725
_pd_proc_ls_prof_cwr_expected 3.0687
_pd_proc_ls_prof_chi2 11.6464
_pd_proc_ls_prof_echi2 11.6464

loop_
_symmetry_equiv_pos_as_xyz
x,y,z
-x+1/2,y,z
-x,y,-z
x+1/2,y,-z
x+1/2,y+1/2,z+1/2
-x,y+1/2,z+1/2
-x+1/2,y+1/2,-z+1/2
x,y+1/2,-z+1/2

loop_
_atom_site_label
_atom_site_fract_x
_atom_site_fract_y
_atom_site_fract_z
_atom_site_U_iso_or_equiv
_atom_site_occupancy
_atom_site_adp_type
_atom_site_type_symbol
O69 0.25000 -0.0146(14) 0.753(3) 0.00173 1.00000 Uiso O
O68 0.25000 0.0168(12) 0.252(3) 0.00173 1.00000 Uiso O
O67 0.1682(14) 0.5645(13) 0.752(3) 0.00173 1.00000 Uiso O
O66 0.1631(13) 0.5628(13) 0.250(3) 0.00173 1.00000 Uiso O
O65 0.2124(9) 0.5405(13) 0.538(8) 0.00173 1.00000 Uiso O
O64 0.2136(8) 0.5438(12) -0.029(7) 0.00173 1.00000 Uiso O
O63 -0.0024(13) -0.0039(15) 0.249(3) 0.00173 1.00000 Uiso O
O62 0.0497(13) 0.5811(12) 0.759(3) 0.00173 1.00000 Uiso O
O61 0.0554(15) 0.6118(12) 0.259(3) 0.00173 1.00000 Uiso O
O60 0.1045(8) 0.5715(16) 0.529(7) 0.00173 1.00000 Uiso O
O59 0.1089(8) 0.5792(15) 0.076(5) 0.00173 1.00000 Uiso O
O58 0.0413(14) 0.5409(10) 0.452(8) 0.00173 1.00000 Uiso O
O57 0.0406(13) 0.5418(9) 0.060(7) 0.00173 1.00000 Uiso O
O56 0.00000 0.6171(16) 0.50000 0.00173 1.00000 Uiso O
O55 0.00000 0.6096(19) 0.00000 0.00173 1.00000 Uiso O
O54 0.1817(10) 0.1586(12) 0.755(3) 0.00173 1.00000 Uiso O
O53 0.2060(12) 0.1602(14) 0.256(3) 0.00173 1.00000 Uiso O
O52 0.25000 0.144(2) 0.520(12) 0.00173 1.00000 Uiso O
O51 0.25000 0.1455(18) -0.031(11) 0.00173 1.00000 Uiso O
O50 0.1831(14) 0.1086(7) 0.433(6) 0.00173 1.00000 Uiso O
O49 0.1761(16) 0.1103(8) -0.026(8) 0.00173 1.00000 Uiso O
O48 0.1014(13) 0.2092(13) 0.758(3) 0.00173 1.00000 Uiso O
O47 0.0763(12) 0.1875(13) 0.263(3) 0.00173 1.00000 Uiso O
O46 0.0758(17) 0.1471(8) 0.540(7) 0.00173 1.00000 Uiso O
O45 0.0694(17) 0.1487(8) -0.058(7) 0.00173 1.00000 Uiso O
O44 0.25000 0.2592(17) 0.769(3) 0.00173 1.00000 Uiso O
O43 0.2058(12) 0.2190(9) 0.520(7) 0.00173 1.00000 Uiso O
O42 0.2146(12) 0.2139(9) -0.078(5) 0.00173 1.00000 Uiso O
O41 0.1424(9) 0.1787(17) 0.473(7) 0.00173 1.00000 Uiso O
O40 0.1443(8) 0.1803(19) 0.063(7) 0.00173 1.00000 Uiso O
O39 0.1132(10) 0.2549(6) 0.462(7) 0.00173 1.00000 Uiso O
O38 0.1042(12) 0.2529(6) 0.055(6) 0.00173 1.00000 Uiso O
O37 0.0401(9) 0.2172(13) 0.551(8) 0.00173 1.00000 Uiso O
O36 0.0372(9) 0.2093(13) -0.022(8) 0.00173 1.00000 Uiso O
O35 0.2065(11) 0.2900(9) 0.545(7) 0.00173 1.00000 Uiso O
O34 0.2114(13) 0.2914(9) -0.015(8) 0.00173 1.00000 Uiso O
O33 0.1642(13) 0.4568(12) 0.749(3) 0.00173 1.00000 Uiso O
O32 0.1442(12) 0.4513(15) 0.251(3) 0.00173 1.00000 Uiso O
O31 0.2021(15) 0.3513(13) 0.751(3) 0.00173 1.00000 Uiso O
O30 0.1024(14) 0.2975(13) 0.751(3) 0.00173 1.00000 Uiso O
O29 0.0624(13) 0.4283(13) 0.762(3) 0.00173 1.00000 Uiso O
O28 0.1430(8) 0.3261(18) 0.481(8) 0.00173 1.00000 Uiso O
O27 0.00000 0.3924(16) 0.50000 0.00173 1.00000 Uiso O
O26 0.00000 0.3884(17) 0.00000 0.00173 1.00000 Uiso O
O24 0.0370(9) 0.2950(14) 0.554(7) 0.00173 1.00000 Uiso O
O23 -0.0737(18) 0.3624(9) 0.476(8) 0.00173 1.00000 Uiso O
O21 0.1430(13) 0.5034(6) 0.570(6) 0.00173 1.00000 Uiso O
O20 0.25000 0.2424(15) 0.267(3) 0.00173 1.00000 Uiso O
O19 0.0153(11) 0.2659(11) 0.249(3) 0.00173 1.00000 Uiso O
O18 0.2022(14) 0.3576(12) 0.250(3) 0.00173 1.00000 Uiso O
O17 0.0567(15) 0.4015(13) 0.260(3) 0.00173 1.00000 Uiso O
O16 0.0820(14) 0.3146(16) 0.248(3) 0.00173 1.00000 Uiso O
O22 0.2169(8) 0.4517(11) 0.459(8) 0.00173 1.00000 Uiso O
O15 0.2128(8) 0.4619(12) 0.062(9) 0.00173 1.00000 Uiso O
O14 0.1359(11) 0.5031(6) -0.014(6) 0.00173 1.00000 Uiso O
O13 0.1066(8) 0.4333(17) 0.567(7) 0.00173 1.00000 Uiso O
O12 0.1099(7) 0.4213(15) -0.008(8) 0.00173 1.00000 Uiso O
O10 0.0388(15) 0.4646(10) 0.440(8) 0.00173 1.00000 Uiso O
O9 0.0397(14) 0.4644(10) 0.056(7) 0.00173 1.00000 Uiso O
O8 0.1747(17) 0.3959(8) 0.518(8) 0.00173 1.00000 Uiso O
O7 0.1697(15) 0.3946(7) 0.003(8) 0.00173 1.00000 Uiso O
O6 0.25000 0.3629(19) 0.565(10) 0.00173 1.00000 Uiso O
O5 0.25000 0.3674(18) 0.031(10) 0.00173 1.00000 Uiso O
O3 0.0651(14) 0.3573(8) -0.038(7) 0.00173 1.00000 Uiso O
O2 0.1397(8) 0.3405(14) 0.059(7) 0.00173 1.00000 Uiso O
O1 0.0409(10) 0.2907(14) -0.033(8) 0.00173 1.00000 Uiso O
Nb24 0.1951(6) 0.1622(6) 0.508(3) 0.00312 1.00000 Uiso Nb
Nb23 0.1965(5) 0.1621(6) 0.002(2) 0.00312 1.00000 Uiso Nb
Nb22 0.0917(6) 0.1986(6) 0.018(2) 0.00312 1.00000 Uiso Nb
Nb21 0.0927(5) 0.2019(6) 0.504(3) 0.00312 1.00000 Uiso Nb
Nb20 0.0944(6) 0.3076(6) 0.003(2) 0.00312 1.00000 Uiso Nb
Nb19 0.0516(6) 0.5939(5) 0.506(3) 0.00312 1.00000 Uiso Nb
Nb18 0.0554(6) 0.5941(6) 0.011(3) 0.00312 1.00000 Uiso Nb
Nb17 0.1595(6) 0.5565(6) 0.502(2) 0.00312 1.00000 Uiso Nb
Nb16 0.1594(6) 0.5568(6) 0.004(2) 0.00312 1.00000 Uiso Nb
Nb15 0.0529(6) 0.4138(6) 0.513(3) 0.00312 1.00000 Uiso Nb
Nb14 0.0909(5) 0.3068(6) 0.500(3) 0.00312 1.00000 Uiso Nb
Nb13 0.1970(6) 0.3434(6) 0.502(3) 0.00312 1.00000 Uiso Nb
Nb12 0.00000 0.2562(8) 0.50000 0.00312 1.00000 Uiso Nb
Nb11 0.00000 0.2523(8) 0.00000 0.00312 1.00000 Uiso Nb
Nb10 0.1593(6) 0.4501(6) 0.499(2) 0.00312 1.00000 Uiso Nb
Nb9 0.1590(6) 0.4498(6) 0.003(3) 0.00312 1.00000 Uiso Nb
Nb8 0.25000 -0.0021(7) 0.006(3) 0.00312 1.00000 Uiso Nb
Nb7 0.25000 0.5009(7) 0.001(3) 0.00312 1.00000 Uiso Nb
Nb6 0.00000 0.0039(9) 0.00000 0.00312 1.00000 Uiso Nb
Nb5 0.00000 0.5033(8) 0.00000 0.00312 1.00000 Uiso Nb
Nb4 0.0542(6) 0.4121(5) 0.010(3) 0.00312 1.00000 Uiso Nb
Nb3 0.1963(5) 0.3441(6) 0.009(3) 0.00312 1.00000 Uiso Nb
Nb2 0.25000 0.2552(9) 0.515(3) 0.00312 1.00000 Uiso Nb
Nb1 0.25000 0.2519(8) 0.018(2) 0.00312 1.00000 Uiso Nb
Sr14 0.25000 0.586(2) 0.701(10) 0.00583 0.57856 Uiso Sr
Na14 0.25000 0.586(2) 0.701(10) 0.00583 0.42144 Uiso Na
Sr13 0.25000 0.5889(19) 0.260(10) 0.00583 0.88142 Uiso Sr
Na13 0.25000 0.5889(19) 0.260(10) 0.00583 0.11858 Uiso Na
Sr12 0.25000 0.422(2) 0.746(17) 0.00583 0.49316 Uiso Sr
Na12 0.25000 0.422(2) 0.746(17) 0.00583 0.50684 Uiso Na
Sr11 0.25000 0.411(3) 0.281(16) 0.00583 0.46030 Uiso Sr
Na11 0.25000 0.411(3) 0.281(16) 0.00583 0.53970 Uiso Na
Sr10 0.0905(14) 0.5215(14) 0.745(10) 0.00583 0.54748 Uiso Sr
Na10 0.0905(14) 0.5215(14) 0.745(10) 0.00583 0.45252 Uiso Na
Sr9 0.0877(12) 0.5088(15) 0.260(8) 0.00583 0.79420 Uiso Sr
Na9 0.0877(12) 0.5088(15) 0.260(8) 0.00583 0.20580 Uiso Na
Na8 0.0055(13) 0.1650(15) 0.220(8) 0.00583 0.09484 Uiso Na
Sr8 0.0055(13) 0.1650(15) 0.220(8) 0.00583 0.90516 Uiso Sr
Sr7 0.0134(13) 0.3361(13) 0.255(10) 0.00583 0.75903 Uiso Sr
Na7 0.0134(13) 0.3361(13) 0.255(10) 0.00583 0.24097 Uiso Na
Sr6 0.1684(10) 0.2523(17) 0.757(8) 0.00583 0.89482 Uiso Sr
Na6 0.1684(10) 0.2523(17) 0.757(8) 0.00583 0.10518 Uiso Na
Sr5 0.1623(12) 0.2644(13) 0.235(8) 0.00583 0.78814 Uiso Sr
Na5 0.1623(12) 0.2644(13) 0.235(8) 0.00583 0.21186 Uiso Na
Na4 0.1259(20) 0.3793(19) 0.746(12) 0.00589 0.41073 Uiso Na
Sr4 0.1259(20) 0.3793(19) 0.746(12) 0.00589 0.56927 Uiso Sr
Na3 0.1254(20) 0.3774(19) 0.239(10) 0.00589 0.42704 Uiso Na
Sr3 0.1254(20) 0.3774(19) 0.239(10) 0.00589 0.57296 Uiso Sr
Sr2 0.1237(16) 0.1257(14) 0.740(8) 0.00589 0.48006 Uiso Sr
Na2 0.1237(16) 0.1257(14) 0.740(8) 0.00589 0.52294 Uiso Na
Sr1 0.1281(16) 0.1254(15) 0.249(8) 0.00589 0.62747 Uiso Sr
Na1 0.1281(16) 0.1254(15) 0.249(8) 0.00589 0.37253 Uiso Na

loop_
_atom_type_symbol
_atom_type_scat_length_neutron
_atom_type_scat_source
O 0.58030 V.F._Sears_Neutron_News_3_26_(1992)
Nb 0.70540 V.F._Sears_Neutron_News_3_26_(1992)
Sr 0.70200 V.F._Sears_Neutron_News_3_26_(1992)
Na 0.36300 V.F._Sears_Neutron_News_3_26_(1992)

loop_
_geom_angle_atom_site_label_1
_geom_angle_atom_site_label_2
_geom_angle_atom_site_label_3
_geom_angle
Nb14 O28 O24 5.6

loop_
_geom_bond_atom_site_label_1
_geom_bond_atom_site_label_2
_geom_bond_distance
Nb14 O28 1.9491
